data_4035336
loop_
_publ_author_name
'McCarter, Adam W.'
'Sommer, Magdalena'
'Percy, Jonathan M.'
'Jamieson, Craig'
'Kennedy, Alan R.'
'Hirst, David J.'

_publ_section_title
;
 Atom Efficient Synthesis of Selectively Difluorinated Carbocycles through
 a Gold(I)-Catalyzed Cyclization.
;
_journal_issue 16
_journal_name_full 'The Journal of organic chemistry'
_journal_page_first 8888
_journal_page_last 8905
_journal_paper_doi 10.1021/acs.joc.8b01121
_journal_volume 83
_journal_year 2018
_chemical_formula_sum 'C7 H12 F2 O2'
_chemical_formula_weight 166.17
_space_group_crystal_system orthorhombic
_space_group_IT_number 61
_space_group_name_Hall '-P 2ac 2ab'
_space_group_name_H-M_alt 'P b c a'
_atom_sites_solution_hydrogens mixed
_audit_creation_method SHELXL-2014/7
_cell_angle_alpha 90
_cell_angle_beta 90
_cell_angle_gamma 90
_cell_formula_units_Z 8
_cell_length_a 8.1651(4)
_cell_length_b 8.2944(4)
_cell_length_c 22.5849(10)
_cell_measurement_reflns_used 4276
_cell_measurement_temperature 150(2)
_cell_measurement_theta_max 29.3796
_cell_measurement_theta_min 3.0411
_cell_volume 1529.55(13)
_computing_cell_refinement CrysalisPro
_computing_data_collection CrysalisPro
_computing_data_reduction CrysalisPro
_computing_publication_material SHELXL
_computing_structure_refinement 'SHELXL-2014/7 (Sheldrick, 2014)'
_computing_structure_solution SIR92
_diffrn_ambient_temperature 150(2)
_diffrn_measured_fraction_theta_full 0.999
_diffrn_measured_fraction_theta_max 0.937
_diffrn_measurement_device_type 'Oxford Diffraction Xcalibur E'
_diffrn_measurement_method 'omega scans'
_diffrn_radiation_type MoK\a
_diffrn_radiation_wavelength 0.71073
_diffrn_reflns_av_R_equivalents 0.0291
_diffrn_reflns_av_unetI/netI 0.0238
_diffrn_reflns_Laue_measured_fraction_full 0.999
_diffrn_reflns_Laue_measured_fraction_max 0.937
_diffrn_reflns_limit_h_max 11
_diffrn_reflns_limit_h_min -11
_diffrn_reflns_limit_k_max 11
_diffrn_reflns_limit_k_min -10
_diffrn_reflns_limit_l_max 31
_diffrn_reflns_limit_l_min -29
_diffrn_reflns_number 10117
_diffrn_reflns_point_group_measured_fraction_full 0.999
_diffrn_reflns_point_group_measured_fraction_max 0.937
_diffrn_reflns_theta_full 27.000
_diffrn_reflns_theta_max 29.445
_diffrn_reflns_theta_min 3.079
_diffrn_source 'sealed tube'
_exptl_absorpt_coefficient_mu 0.134
_exptl_absorpt_correction_T_max 1.00000
_exptl_absorpt_correction_T_min 0.94112
_exptl_absorpt_correction_type multi-scan
_exptl_absorpt_process_details
;
CrysAlisPro, Oxford Diffraction Ltd.,
Version 1.171.34.40 (release 27-08-2010 CrysAlis171 .NET)
(compiled Aug 27 2010,11:50:40)
Empirical absorption correction using spherical harmonics,
 implemented in SCALE3 ABSPACK scaling algorithm.
;
_exptl_crystal_colour colourless
_exptl_crystal_density_diffrn 1.443
_exptl_crystal_description fragment
_exptl_crystal_F_000 704
_exptl_crystal_size_max 0.30
_exptl_crystal_size_mid 0.15
_exptl_crystal_size_min 0.08
_refine_diff_density_max 0.396
_refine_diff_density_min -0.259
_refine_diff_density_rms 0.048
_refine_ls_extinction_method none
_refine_ls_goodness_of_fit_ref 1.060
_refine_ls_hydrogen_treatment mixed
_refine_ls_matrix_type full
_refine_ls_number_parameters 109
_refine_ls_number_reflns 1992
_refine_ls_number_restraints 0
_refine_ls_restrained_S_all 1.060
_refine_ls_R_factor_all 0.0464
_refine_ls_R_factor_gt 0.0371
_refine_ls_shift/su_max 0.000
_refine_ls_shift/su_mean 0.000
_refine_ls_structure_factor_coef Fsqd
_refine_ls_weighting_details 'w=1/[\s^2^(Fo^2^)+(0.0378P)^2^+0.5673P] where P=(Fo^2^+2Fc^2^)/3'
_refine_ls_weighting_scheme calc
_refine_ls_wR_factor_gt 0.0859
_refine_ls_wR_factor_ref 0.0927
_reflns_Friedel_coverage 0.000
_reflns_number_gt 1672
_reflns_number_total 1992
_reflns_threshold_expression 'I > 2\s(I)'
_cod_data_source_file jo8b01121_si_002.cif
_cod_data_source_block amcjune2016
_cod_database_code 4035336
_shelx_shelxl_version_number 2014/7
_shelx_space_group_comment
;
The symmetry employed for this shelxl refinement is uniquely defined
by the following loop, which should always be used as a source of
symmetry information in preference to the above space-group names.
They are only intended as comments.
;

loop_
_space_group_symop_operation_xyz
'x, y, z'
'-x+1/2, -y, z+1/2'
'x+1/2, -y+1/2, -z'
'-x, y+1/2, -z+1/2'
'-x, -y, -z'
'x-1/2, y, -z-1/2'
'-x-1/2, y-1/2, z'
'x, -y-1/2, z-1/2'

loop_
_atom_site_label
_atom_site_type_symbol
_atom_site_fract_x
_atom_site_fract_y
_atom_site_fract_z
_atom_site_U_iso_or_equiv
_atom_site_adp_type
_atom_site_occupancy
_atom_site_site_symmetry_order
_atom_site_calc_flag
_atom_site_refinement_flags_posn
_atom_site_refinement_flags_adp
F1 F 0.57314(9) -0.02240(8) 0.11487(3) 0.0253(2) Uani 1 1 d . .
F2 F 0.34816(8) 0.10191(9) 0.08959(3) 0.02236(19) Uani 1 1 d . .
O1 O 0.61295(11) 0.17095(10) 0.21309(4) 0.0201(2) Uani 1 1 d . .
O2 O 0.34759(12) 0.37664(10) 0.24420(4) 0.0240(2) Uani 1 1 d . .
C1 C 0.49755(14) 0.12574(14) 0.11700(5) 0.0162(2) Uani 1 1 d . .
C2 C 0.46308(14) 0.16767(13) 0.18138(5) 0.0155(2) Uani 1 1 d . .
H2 H 0.3894 0.0841 0.1989 0.019 Uiso 1 1 calc R U
C3 C 0.37943(14) 0.33193(14) 0.18429(5) 0.0167(2) Uani 1 1 d . .
H3 H 0.2729 0.3254 0.1626 0.020 Uiso 1 1 calc R U
C4 C 0.48521(14) 0.46036(13) 0.15517(5) 0.0177(2) Uani 1 1 d . .
H4A H 0.5907 0.4695 0.1765 0.021 Uiso 1 1 calc R U
H4B H 0.4291 0.5660 0.1572 0.021 Uiso 1 1 calc R U
C5 C 0.51660(15) 0.41552(15) 0.09064(5) 0.0197(3) Uani 1 1 d . .
H5A H 0.5884 0.4981 0.0725 0.024 Uiso 1 1 calc R U
H5B H 0.4113 0.4163 0.0689 0.024 Uiso 1 1 calc R U
C6 C 0.59674(14) 0.24959(15) 0.08352(5) 0.0183(2) Uani 1 1 d . .
H6 H 0.7080 0.2546 0.1019 0.022 Uiso 1 1 calc R U
C7 C 0.61807(17) 0.20447(17) 0.01838(6) 0.0274(3) Uani 1 1 d . .
H7A H 0.6680 0.0973 0.0155 0.041 Uiso 1 1 calc R U
H7B H 0.6890 0.2838 -0.0010 0.041 Uiso 1 1 calc R U
H7C H 0.5109 0.2034 -0.0011 0.041 Uiso 1 1 calc R U
H2H H 0.274(2) 0.317(2) 0.2587(8) 0.046(5) Uiso 1 1 d . .
H1H H 0.630(2) 0.078(2) 0.2254(8) 0.041(5) Uiso 1 1 d . .

loop_
_atom_site_aniso_label
_atom_site_aniso_U_11
_atom_site_aniso_U_22
_atom_site_aniso_U_33
_atom_site_aniso_U_23
_atom_site_aniso_U_13
_atom_site_aniso_U_12
F1 0.0303(4) 0.0170(4) 0.0285(4) -0.0032(3) 0.0036(3) 0.0058(3)
F2 0.0183(4) 0.0288(4) 0.0201(4) -0.0035(3) -0.0027(3) -0.0057(3)
O1 0.0227(4) 0.0155(4) 0.0221(4) 0.0037(3) -0.0082(3) -0.0020(3)
O2 0.0317(5) 0.0187(4) 0.0215(5) -0.0064(4) 0.0106(4) -0.0072(4)
C1 0.0145(5) 0.0167(6) 0.0175(6) -0.0019(4) -0.0014(4) 0.0010(4)
C2 0.0159(5) 0.0153(5) 0.0152(5) 0.0002(4) -0.0008(4) -0.0031(4)
C3 0.0168(5) 0.0168(5) 0.0165(5) -0.0021(4) 0.0020(4) -0.0009(4)
C4 0.0190(5) 0.0136(5) 0.0206(6) 0.0016(4) -0.0002(4) -0.0006(4)
C5 0.0204(6) 0.0196(6) 0.0192(6) 0.0045(5) 0.0013(4) -0.0001(5)
C6 0.0151(5) 0.0215(6) 0.0182(5) 0.0006(4) 0.0021(4) -0.0008(5)
C7 0.0292(7) 0.0337(7) 0.0193(6) -0.0001(5) 0.0071(5) 0.0004(6)

loop_
_atom_type_symbol
_atom_type_description
_atom_type_scat_dispersion_real
_atom_type_scat_dispersion_imag
_atom_type_scat_source
F F 0.0171 0.0103 'International Tables Vol C Tables 4.2.6.8 and 6.1.1.4'
O O 0.0106 0.0060 'International Tables Vol C Tables 4.2.6.8 and 6.1.1.4'
C C 0.0033 0.0016 'International Tables Vol C Tables 4.2.6.8 and 6.1.1.4'
H H 0.0000 0.0000 'International Tables Vol C Tables 4.2.6.8 and 6.1.1.4'

loop_
_geom_angle_atom_site_label_1
_geom_angle_atom_site_label_2
_geom_angle_atom_site_label_3
_geom_angle
C2 O1 H1H 107.3(12)
C3 O2 H2H 110.2(12)
F1 C1 F2 104.63(9)
F1 C1 C6 110.44(9)
F2 C1 C6 110.25(9)
F1 C1 C2 108.70(9)
F2 C1 C2 107.30(9)
C6 C1 C2 114.96(10)
O1 C2 C1 109.12(9)
O1 C2 C3 110.33(9)
C1 C2 C3 109.16(9)
O1 C2 H2 109.4
C1 C2 H2 109.4
C3 C2 H2 109.4
O2 C3 C4 109.36(9)
O2 C3 C2 110.77(9)
C4 C3 C2 110.65(9)
O2 C3 H3 108.7
C4 C3 H3 108.7
C2 C3 H3 108.7
C3 C4 C5 109.74(9)
C3 C4 H4A 109.7
C5 C4 H4A 109.7
C3 C4 H4B 109.7
C5 C4 H4B 109.7
H4A C4 H4B 108.2
C4 C5 C6 113.01(10)
C4 C5 H5A 109.0
C6 C5 H5A 109.0
C4 C5 H5B 109.0
C6 C5 H5B 109.0
H5A C5 H5B 107.8
C1 C6 C7 112.11(10)
C1 C6 C5 109.22(9)
C7 C6 C5 111.69(10)
C1 C6 H6 107.9
C7 C6 H6 107.9
C5 C6 H6 107.9
C6 C7 H7A 109.5
C6 C7 H7B 109.5
H7A C7 H7B 109.5
C6 C7 H7C 109.5
H7A C7 H7C 109.5
H7B C7 H7C 109.5

loop_
_geom_bond_atom_site_label_1
_geom_bond_atom_site_label_2
_geom_bond_distance
F1 C1 1.3758(13)
F2 C1 1.3821(13)
O1 C2 1.4182(13)
O1 H1H 0.831(19)
O2 C3 1.4268(14)
O2 H2H 0.846(19)
C1 C6 1.5110(16)
C1 C2 1.5212(15)
C2 C3 1.5254(16)
C2 H2 1.0000
C3 C4 1.5210(16)
C3 H3 1.0000
C4 C5 1.5258(17)
C4 H4A 0.9900
C4 H4B 0.9900
C5 C6 1.5323(17)
C5 H5A 0.9900
C5 H5B 0.9900
C6 C7 1.5281(16)
C6 H6 1.0000
C7 H7A 0.9800
C7 H7B 0.9800
C7 H7C 0.9800

loop_
_geom_hbond_atom_site_label_D
_geom_hbond_atom_site_label_H
_geom_hbond_atom_site_label_A
_geom_hbond_distance_DH
_geom_hbond_distance_HA
_geom_hbond_distance_DA
_geom_hbond_angle_DHA
_geom_hbond_site_symmetry_A
C6 H6 F1 1.00 2.59 3.3680(14) 134.7 7_765
O2 H2H O1 0.846(19) 1.90(2) 2.7407(12) 175.5(17) 6_556
O1 H1H O2 0.831(19) 1.815(19) 2.6445(12) 175.2(18) 4_645

loop_
_geom_torsion_atom_site_label_1
_geom_torsion_atom_site_label_2
_geom_torsion_atom_site_label_3
_geom_torsion_atom_site_label_4
_geom_torsion
F1 C1 C2 O1 59.27(11)
F2 C1 C2 O1 171.90(9)
C6 C1 C2 O1 -65.08(12)
F1 C1 C2 C3 179.92(9)
F2 C1 C2 C3 -67.46(11)
C6 C1 C2 C3 55.57(12)
O1 C2 C3 O2 -59.13(12)
C1 C2 C3 O2 -179.03(9)
O1 C2 C3 C4 62.33(12)
C1 C2 C3 C4 -57.57(12)
O2 C3 C4 C5 -178.69(9)
C2 C3 C4 C5 59.03(12)
C3 C4 C5 C6 -56.89(13)
F1 C1 C6 C7 59.93(13)
F2 C1 C6 C7 -55.21(13)
C2 C1 C6 C7 -176.64(10)
F1 C1 C6 C5 -175.72(9)
F2 C1 C6 C5 69.14(12)
C2 C1 C6 C5 -52.29(13)
C4 C5 C6 C1 52.34(13)
C4 C5 C6 C7 176.93(10)
